data_7155707
loop_
_publ_author_name
'Chowdhury, Hrishikesh'
'Goswami, Avijit'

_publ_section_title
;
 Synthesis of 3-(2-Thiopyridiyl)indoles via Ruthenium Catalyzed [2+2+2]
 Cycloaddition of Diynes and 3-Thiocyanatoindoles
;
_journal_name_full 'Org. Biomol. Chem.'
_journal_paper_doi 10.1039/C7OB01101F
_journal_year 2017
_chemical_formula_moiety 'C17 H14 N2 O S'
_chemical_formula_sum 'C17 H14 N2 O S'
_chemical_formula_weight 294.36
_chemical_name_common 'Indole-C3-thio cyanide'
_chemical_name_systematic 'Indole-C3-thio cyanide'
_space_group_crystal_system monoclinic
_space_group_IT_number 14
_space_group_name_Hall '-P 2ybc'
_space_group_name_H-M_alt 'P 1 21/c 1'
_symmetry_space_group_name_Hall '-P 2ybc'
_symmetry_space_group_name_H-M 'P 1 21/c 1'
_atom_sites_solution_hydrogens geom
_audit_block_doi 10.5517/ccdc.csd.cc1mwyr6
_audit_creation_method SHELXL-2014
_audit_update_record
;
2016-11-10 deposited with the CCDC.
2017-06-16 downloaded from the CCDC.
;
_cell_angle_alpha 90.000(5)
_cell_angle_beta 101.245(5)
_cell_angle_gamma 90.000(5)
_cell_formula_units_Z 4
_cell_length_a 10.825(5)
_cell_length_b 8.969(5)
_cell_length_c 15.960(5)
_cell_measurement_reflns_used 3778
_cell_measurement_temperature 298(2)
_cell_measurement_theta_max 28.4
_cell_measurement_theta_min 2.6
_cell_volume 1519.8(12)
_computing_cell_refinement 'APEX2 (Bruker, 2014); SAINT (Bruker, 2014)'
_computing_data_collection 'APEX2 (Bruker, 2014)'
_computing_data_reduction 'SAINT (Bruker, 2014);XPREP(Sheldrick,2014)'
_computing_molecular_graphics 'Ortep, Pluton'
_computing_structure_refinement 'SHELXL-2014 (Sheldrick, 2014)'
_computing_structure_solution 'SHELXS-2014 (Sheldrick, 2014)'
_diffrn_ambient_temperature 298(2)
_diffrn_detector_area_resol_mean 10.233
_diffrn_measured_fraction_theta_full 1.000
_diffrn_measured_fraction_theta_max 0.997
_diffrn_measurement_device_type 'Bruker D8 Venture PHOTON 100 CMOS'
_diffrn_measurement_method 'phi and omega scan'
_diffrn_radiation_type MoK\a
_diffrn_radiation_wavelength 0.71073
_diffrn_reflns_av_R_equivalents 0.0411
_diffrn_reflns_av_unetI/netI 0.0151
_diffrn_reflns_Laue_measured_fraction_full 1.000
_diffrn_reflns_Laue_measured_fraction_max 0.997
_diffrn_reflns_limit_h_max 14
_diffrn_reflns_limit_h_min -14
_diffrn_reflns_limit_k_max 11
_diffrn_reflns_limit_k_min -11
_diffrn_reflns_limit_l_max 21
_diffrn_reflns_limit_l_min -21
_diffrn_reflns_number 63161
_diffrn_reflns_point_group_measured_fraction_full 1.000
_diffrn_reflns_point_group_measured_fraction_max 0.997
_diffrn_reflns_theta_full 25.242
_diffrn_reflns_theta_max 28.351
_diffrn_reflns_theta_min 2.602
_diffrn_source 'fine-focus sealed tube'
_exptl_absorpt_coefficient_mu 0.213
_exptl_absorpt_correction_T_max 0.7457
_exptl_absorpt_correction_T_min 0.6939
_exptl_absorpt_correction_type multi-scan
_exptl_absorpt_process_details SADABS
_exptl_crystal_colour brown
_exptl_crystal_density_diffrn 1.286
_exptl_crystal_density_meas 1.29
_exptl_crystal_density_method 'not measured'
_exptl_crystal_description block
_exptl_crystal_F_000 616
_exptl_crystal_recrystallization_method 'Re-crystallisation from solvent: Ethyl acetate - Hexane'
_exptl_crystal_size_max 0.260
_exptl_crystal_size_mid 0.200
_exptl_crystal_size_min 0.120
_refine_diff_density_max 0.181
_refine_diff_density_min -0.292
_refine_diff_density_rms 0.033
_refine_ls_extinction_coef 0.0086(12)
_refine_ls_extinction_expression Fc^*^=kFc[1+0.001xFc^2^\l^3^/sin(2\q)]^-1/4^
_refine_ls_extinction_method SHELXL
_refine_ls_goodness_of_fit_ref 1.049
_refine_ls_hydrogen_treatment constr
_refine_ls_matrix_type full
_refine_ls_number_parameters 191
_refine_ls_number_reflns 3778
_refine_ls_number_restraints 0
_refine_ls_restrained_S_all 1.049
_refine_ls_R_factor_all 0.0676
_refine_ls_R_factor_gt 0.0458
_refine_ls_shift/su_max 0.000
_refine_ls_shift/su_mean 0.000
_refine_ls_structure_factor_coef Fsqd
_refine_ls_weighting_details 'w=1/[\s^2^(Fo^2^)+(0.0478P)^2^+0.4789P] where P=(Fo^2^+2Fc^2^)/3'
_refine_ls_weighting_scheme calc
_refine_ls_wR_factor_gt 0.1110
_refine_ls_wR_factor_ref 0.1227
_reflns_Friedel_coverage 0.000
_reflns_number_gt 2808
_reflns_number_total 3778
_reflns_threshold_expression 'I > 2\s(I)'
_cod_data_source_file c7ob01101f2.cif
_cod_data_source_block AG_HC_352
_cod_database_code 7155707
_shelx_space_group_comment
;
The symmetry employed for this shelxl refinement is uniquely defined
by the following loop, which should always be used as a source of
symmetry information in preference to the above space-group names.
They are only intended as comments.
;
_shelx_estimated_absorpt_t_min 0.947
_shelx_estimated_absorpt_t_max 0.975
_shelxl_version_number 2014-3

loop_
_space_group_symop_operation_xyz
'x, y, z'
'-x, y+1/2, -z+1/2'
'-x, -y, -z'
'x, -y-1/2, z-1/2'

loop_
_atom_site_label
_atom_site_type_symbol
_atom_site_fract_x
_atom_site_fract_y
_atom_site_fract_z
_atom_site_U_iso_or_equiv
_atom_site_adp_type
_atom_site_occupancy
_atom_site_site_symmetry_order
_atom_site_calc_flag
_atom_site_refinement_flags_posn
_atom_site_refinement_flags_adp
S1 S 0.95515(5) 0.09329(5) 0.35578(4) 0.0702(2) Uani 1 1 d . .
O1 O 0.72412(13) 0.64496(17) 0.20597(9) 0.0741(4) Uani 1 1 d . .
N1 N 1.12758(13) 0.45919(16) 0.44559(9) 0.0537(3) Uani 1 1 d . .
C7 C 0.84476(15) 0.44486(18) 0.28648(11) 0.0497(4) Uani 1 1 d . .
H7 H 0.7913 0.3705 0.2598 0.060 Uiso 1 1 calc R U
C9 C 0.90288(18) 0.70503(18) 0.30668(11) 0.0565(4) Uani 1 1 d . .
H9 H 0.8846 0.8040 0.2920 0.068 Uiso 1 1 calc R U
C5 C 1.03038(15) 0.52371(16) 0.38796(10) 0.0464(4) Uani 1 1 d . .
C8 C 0.82231(16) 0.59297(19) 0.26603(11) 0.0531(4) Uani 1 1 d . .
C3 C 0.95055(14) 0.41032(15) 0.34861(10) 0.0455(4) Uani 1 1 d . .
C11 C 1.33094(16) 0.58396(19) 0.44081(11) 0.0546(4) Uani 1 1 d . .
C2 C 1.00375(17) 0.27417(17) 0.38604(12) 0.0528(4) Uani 1 1 d . .
C6 C 1.00692(17) 0.67339(17) 0.36694(11) 0.0531(4) Uani 1 1 d . .
H6 H 1.0602 0.7484 0.3930 0.064 Uiso 1 1 calc R U
C10 C 1.23539(18) 0.5392(2) 0.49351(11) 0.0620(5) Uani 1 1 d . .
H10A H 1.2765 0.4768 0.5404 0.074 Uiso 1 1 calc R U
H10B H 1.2057 0.6281 0.5179 0.074 Uiso 1 1 calc R U
C1 C 0.8396(2) 0.06439(19) 0.41131(14) 0.0676(5) Uani 1 1 d . .
C4 C 1.11077(17) 0.30942(19) 0.44335(12) 0.0576(4) Uani 1 1 d . .
H4 H 1.1641 0.2409 0.4760 0.069 Uiso 1 1 calc R U
C13 C 1.41954(17) 0.6894(2) 0.47242(14) 0.0694(5) Uani 1 1 d . .
H13 H 1.4187 0.7335 0.5251 0.083 Uiso 1 1 calc R U
N2 N 0.7602(2) 0.0363(2) 0.44577(17) 0.1107(8) Uani 1 1 d . .
C12 C 1.3333(2) 0.5206(3) 0.36244(14) 0.0800(6) Uani 1 1 d . .
H12 H 1.2743 0.4483 0.3402 0.096 Uiso 1 1 calc R U
C15 C 1.51017(19) 0.7307(3) 0.42656(19) 0.0870(7) Uani 1 1 d . .
H15 H 1.5707 0.8012 0.4490 0.104 Uiso 1 1 calc R U
C17 C 0.6484(2) 0.5380(3) 0.15440(16) 0.0922(7) Uani 1 1 d . .
H17A H 0.5831 0.5879 0.1150 0.138 Uiso 1 1 calc R U
H17B H 0.6995 0.4812 0.1232 0.138 Uiso 1 1 calc R U
H17C H 0.6111 0.4723 0.1900 0.138 Uiso 1 1 calc R U
C16 C 1.5112(2) 0.6690(3) 0.34902(18) 0.0920(8) Uani 1 1 d . .
H16 H 1.5715 0.6980 0.3180 0.110 Uiso 1 1 calc R U
C14 C 1.4234(2) 0.5644(3) 0.31680(17) 0.0986(8) Uani 1 1 d . .
H14 H 1.4241 0.5221 0.2637 0.118 Uiso 1 1 calc R U

loop_
_atom_site_aniso_label
_atom_site_aniso_U_11
_atom_site_aniso_U_22
_atom_site_aniso_U_33
_atom_site_aniso_U_23
_atom_site_aniso_U_13
_atom_site_aniso_U_12
S1 0.0939(4) 0.0323(2) 0.0986(4) -0.0081(2) 0.0535(3) -0.0079(2)
O1 0.0756(9) 0.0694(9) 0.0757(9) 0.0116(7) 0.0109(7) 0.0052(7)
N1 0.0602(8) 0.0472(7) 0.0576(8) 0.0003(6) 0.0208(7) -0.0042(6)
C7 0.0565(9) 0.0413(8) 0.0567(9) -0.0058(7) 0.0242(8) -0.0093(7)
C9 0.0793(12) 0.0329(7) 0.0631(10) 0.0006(7) 0.0281(9) 0.0006(8)
C5 0.0567(9) 0.0371(8) 0.0511(9) -0.0031(6) 0.0248(7) -0.0046(6)
C8 0.0608(10) 0.0498(9) 0.0544(9) 0.0027(7) 0.0251(8) 0.0028(7)
C3 0.0575(9) 0.0328(7) 0.0539(8) -0.0025(6) 0.0300(7) -0.0041(6)
C11 0.0505(9) 0.0537(9) 0.0595(10) -0.0014(8) 0.0111(7) 0.0030(7)
C2 0.0643(10) 0.0321(7) 0.0698(10) -0.0008(7) 0.0325(9) -0.0031(7)
C6 0.0736(11) 0.0327(7) 0.0586(9) -0.0072(7) 0.0268(9) -0.0093(7)
C10 0.0672(11) 0.0660(11) 0.0543(10) -0.0057(8) 0.0155(8) -0.0085(9)
C1 0.0870(13) 0.0362(8) 0.0880(13) 0.0012(8) 0.0379(11) -0.0078(8)
C4 0.0661(11) 0.0446(9) 0.0693(11) 0.0091(8) 0.0308(9) 0.0069(8)
C13 0.0576(10) 0.0660(12) 0.0826(13) -0.0106(10) 0.0091(9) -0.0028(9)
N2 0.1287(18) 0.0744(13) 0.154(2) -0.0057(13) 0.0887(17) -0.0223(13)
C12 0.0760(13) 0.0958(16) 0.0751(13) -0.0228(12) 0.0313(11) -0.0186(12)
C15 0.0544(11) 0.0774(15) 0.129(2) 0.0008(14) 0.0180(13) -0.0092(10)
C17 0.0819(15) 0.1065(19) 0.0813(15) -0.0023(14) -0.0006(12) -0.0015(14)
C16 0.0632(13) 0.109(2) 0.113(2) 0.0193(16) 0.0404(13) 0.0054(13)
C14 0.0862(16) 0.132(2) 0.0886(16) -0.0158(16) 0.0442(13) -0.0088(16)

loop_
_atom_type_symbol
_atom_type_description
_atom_type_scat_dispersion_real
_atom_type_scat_dispersion_imag
_atom_type_scat_source
C C 0.0033 0.0016 'International Tables Vol C Tables 4.2.6.8 and 6.1.1.4'
H H 0.0000 0.0000 'International Tables Vol C Tables 4.2.6.8 and 6.1.1.4'
N N 0.0061 0.0033 'International Tables Vol C Tables 4.2.6.8 and 6.1.1.4'
O O 0.0106 0.0060 'International Tables Vol C Tables 4.2.6.8 and 6.1.1.4'
S S 0.1246 0.1234 'International Tables Vol C Tables 4.2.6.8 and 6.1.1.4'

loop_
_geom_angle_atom_site_label_1
_geom_angle_atom_site_label_2
_geom_angle_atom_site_label_3
_geom_angle
C1 S1 C2 102.22(8)
C8 O1 C17 117.33(17)
C4 N1 C5 108.46(15)
C4 N1 C10 126.36(16)
C5 N1 C10 124.92(15)
C8 C7 C3 117.68(15)
C6 C9 C8 122.10(15)
N1 C5 C6 129.95(15)
N1 C5 C3 108.50(14)
C6 C5 C3 121.55(16)
O1 C8 C7 124.88(16)
O1 C8 C9 114.07(16)
C7 C8 C9 121.05(17)
C7 C3 C5 120.41(14)
C7 C3 C2 133.95(15)
C5 C3 C2 105.64(15)
C13 C11 C12 118.87(18)
C13 C11 C10 118.99(17)
C12 C11 C10 122.12(17)
C4 C2 C3 107.57(14)
C4 C2 S1 124.85(14)
C3 C2 S1 127.11(15)
C9 C6 C5 117.22(15)
N1 C10 C11 113.90(14)
N2 C1 S1 175.5(2)
N1 C4 C2 109.82(16)
C11 C13 C15 120.5(2)
C11 C12 C14 120.0(2)
C16 C15 C13 120.3(2)
C15 C16 C14 119.7(2)
C16 C14 C12 120.5(2)

loop_
_geom_bond_atom_site_label_1
_geom_bond_atom_site_label_2
_geom_bond_distance
S1 C1 1.688(2)
S1 C2 1.7443(18)
O1 C8 1.367(2)
O1 C17 1.417(3)
N1 C4 1.355(2)
N1 C5 1.382(2)
N1 C10 1.454(2)
C7 C8 1.378(2)
C7 C3 1.396(2)
C9 C6 1.361(3)
C9 C8 1.404(2)
C5 C6 1.395(2)
C5 C3 1.401(2)
C3 C2 1.430(2)
C11 C13 1.371(3)
C11 C12 1.379(3)
C11 C10 1.509(2)
C2 C4 1.366(3)
C1 N2 1.135(3)
C13 C15 1.384(3)
C12 C14 1.383(3)
C15 C16 1.358(4)
C16 C14 1.363(4)
